data_9006827
loop_
_publ_author_name
'Comodi, P.'
'Zanazzi, P. F.'

_publ_section_title
;
 Structural thermal behavior of paragonite and its dehydroxylate:
 a high-temperature single-crystal study
 Sample 2: T = 450 C
;
_journal_name_full 'Physics and Chemistry of Minerals'
_journal_page_first 377
_journal_page_last 385
_journal_paper_doi 10.1007/s002690000085
_journal_volume 27
_journal_year 2000
_chemical_formula_sum 'Al3.07 Ba0.01 Ca0.01 Fe0.01 H2 K0.07 Mg0.02 Mn0.001 Na0.91 O12 Si2.92 Ti0.005'
_chemical_name_mineral Paragonite
_space_group_IT_number 15
_symmetry_space_group_name_Hall '-C 2yc'
_symmetry_space_group_name_H-M 'C 1 2/c 1'
_cell_angle_alpha 90
_cell_angle_beta 93.58
_cell_angle_gamma 90
_cell_length_a 5.173
_cell_length_b 8.985
_cell_length_c 19.553
_cell_formula_units_Z 4
_cell_volume 907.038
_database_code_amcsd 0008409
_diffrn_ambient_temperature 723.15
_exptl_crystal_density_diffrn 2.824
_cod_original_formula_sum '(Na.91 K.07 Ca.01 Ba.01) Al3.07 Ti.005 Fe.01 Mn.001 Mg.02 Si2.92 O12 H2'
_cod_database_code 9006827

loop_
_space_group_symop_operation_xyz
x,y,z
1/2+x,1/2+y,z
x,-y,1/2+z
1/2+x,1/2-y,1/2+z
-x,y,1/2-z
1/2-x,1/2+y,1/2-z
-x,-y,-z
1/2-x,1/2-y,-z

loop_
_atom_site_label
_atom_site_fract_x
_atom_site_fract_y
_atom_site_fract_z
_atom_site_occupancy
_atom_site_U_iso_or_equiv
Na 0.00000 0.09570 0.25000 0.91000 0.08600
K 0.00000 0.09570 0.25000 0.07000 0.08600
Ca 0.00000 0.09570 0.25000 0.01000 0.08600
Ba 0.00000 0.09570 0.25000 0.01000 0.08600
AlM2 0.25020 0.08360 -0.00002 0.99500 0.02210
TiM2 0.25020 0.08360 -0.00002 0.00250 0.02210
FeM2 0.25020 0.08360 -0.00002 0.00500 0.02210
MnM2 0.25020 0.08360 -0.00002 0.00050 0.02210
MgM2 0.25020 0.08360 -0.00002 0.01000 0.02210
AlT1 0.94570 0.42870 0.13942 0.27000 0.02390
SiT1 0.94570 0.42870 0.13942 0.73000 0.02390
AlT2 0.43210 0.25760 0.13929 0.27000 0.02390
SiT2 0.43210 0.25760 0.13929 0.73000 0.02390
O1 0.95480 0.44400 0.05500 1.00000 0.02460
O2 0.37630 0.25150 0.05530 1.00000 0.02500
O3 0.37480 0.09190 0.17260 1.00000 0.03200
O4 0.73430 0.30260 0.16090 1.00000 0.03500
O5 0.23360 0.37640 0.17310 1.00000 0.03100
O-h 0.94880 0.06230 0.05080 1.00000 0.02900
H 0.87900 0.12400 0.06000 1.00000 0.08000

loop_
_cod_related_entry_id
_cod_related_entry_database
_cod_related_entry_code
1 AMCSD 0008409
